data_4315951
loop_
_publ_author_name
'Manuel Jim\'enez-Tenorio'
'M. Carmen Puerta'
'Pedro Valerga'
'Salvador Moncho'
'Gregori Ujaque'
'Agust\'i Lled\'os'

_publ_contact_author_address
;
Departamento de CMIM y Qu\'imica Inorg\'anica
Universidad de C\'adiz
Facultad de Ciencias
Campus Universitario del R\'io San Pedro
11510. Puerto Real. SPAIN.
;
_publ_contact_author_email pedro.valerga@uca.es
_publ_contact_author_fax '34 (956) 016288'
_publ_contact_author_name 'Pedro Valerga'
_publ_contact_author_phone '34 (956) 016340'
_publ_section_title
;
 Proton-Transfer Reactions to Half-Sandwich Ruthenium Trihydride Complexes
 Bearing Hemilabile P,N Ligands: Experimental and Density Functional
 Theory Studies
;
_journal_issue 13
_journal_name_full 'Inorganic Chemistry'
_journal_page_first 6035
_journal_page_last 6057
_journal_paper_doi 10.1021/ic100710d
_journal_volume 49
_journal_year 2010
_chemical_formula_moiety 'C26 H40 N P Ru'
_chemical_formula_sum 'C26 H40 N P Ru'
_chemical_formula_weight 498.63
_chemical_name_systematic
'{\k^1^ P-2-[(Diisopropylphosphanyl)-methyl]-quinoline}-trihydrido-(pentahapto-pentamethyl-cyclopentadienyl)-ruthenium (IV)'
_space_group_IT_number 2
_symmetry_cell_setting triclinic
_symmetry_Int_Tables_number 2
_symmetry_space_group_name_Hall '-P 1'
_symmetry_space_group_name_H-M 'P -1'
_atom_sites_solution_hydrogens geom
_atom_sites_solution_primary vecmap
_atom_sites_solution_secondary difmap
_audit_creation_method SHELXL-97
_cell_angle_alpha 93.17(3)
_cell_angle_beta 92.68(3)
_cell_angle_gamma 112.14(3)
_cell_formula_units_Z 2
_cell_length_a 8.8380(18)
_cell_length_b 10.743(2)
_cell_length_c 14.114(3)
_cell_measurement_reflns_used 8033
_cell_measurement_temperature 100(2)
_cell_measurement_theta_max 27.603
_cell_measurement_theta_min 2.468
_cell_volume 1236.1(5)
_computing_cell_refinement 'SAINT (Bruker, 2001)'
_computing_data_collection 'SMART (Bruker, 2001)'
_computing_data_reduction 'SAINT (Bruker, 2001)'
_computing_molecular_graphics 'ORTEP-3 vers. 1.08 (Farrugia, 2005)'
_computing_publication_material 'SHELXTL (Sheldrick, 2001)'
_computing_structure_refinement 'SHELXTL (Sheldrick, 2001)'
_computing_structure_solution 'SHELXTL (Sheldrick, 2001)'
_diffrn_ambient_temperature 100(2)
_diffrn_measured_fraction_theta_full 0.971
_diffrn_measured_fraction_theta_max 0.971
_diffrn_measurement_device_type 'Bruker SMART APEX CCD area detector'
_diffrn_measurement_method '1700 omega scan frames, 0.3 deg, 10 sec'
_diffrn_radiation_monochromator graphite
_diffrn_radiation_probe x-ray
_diffrn_radiation_type MoK\a
_diffrn_radiation_wavelength 0.71073
_diffrn_reflns_av_R_equivalents 0.0172
_diffrn_reflns_av_sigmaI/netI 0.0247
_diffrn_reflns_limit_h_max 11
_diffrn_reflns_limit_h_min -11
_diffrn_reflns_limit_k_max 13
_diffrn_reflns_limit_k_min -13
_diffrn_reflns_limit_l_max 18
_diffrn_reflns_limit_l_min -15
_diffrn_reflns_number 10561
_diffrn_reflns_theta_full 27.60
_diffrn_reflns_theta_max 27.60
_diffrn_reflns_theta_min 2.05
_diffrn_source 'fine-focus sealed tube'
_diffrn_source_type 'Bruker SMART APEX'
_diffrn_standards_decay_% 0.0038
_diffrn_standards_number 0
_exptl_absorpt_coefficient_mu 0.711
_exptl_absorpt_correction_T_max 0.879
_exptl_absorpt_correction_T_min 0.745
_exptl_absorpt_correction_type multi-scan
_exptl_absorpt_process_details '(SADABS; Sheldrick, 2004)'
_exptl_crystal_colour colourless
_exptl_crystal_density_diffrn 1.340
_exptl_crystal_density_method 'not measured'
_exptl_crystal_description prism
_exptl_crystal_F_000 524
_exptl_crystal_size_max 0.48
_exptl_crystal_size_mid 0.37
_exptl_crystal_size_min 0.17
_refine_diff_density_max 0.629
_refine_diff_density_min -0.796
_refine_diff_density_rms 0.070
_refine_ls_extinction_method none
_refine_ls_goodness_of_fit_ref 1.047
_refine_ls_hydrogen_treatment mixed
_refine_ls_matrix_type full
_refine_ls_number_parameters 280
_refine_ls_number_reflns 5568
_refine_ls_number_restraints 0
_refine_ls_restrained_S_all 1.047
_refine_ls_R_factor_all 0.0253
_refine_ls_R_factor_gt 0.0247
_refine_ls_shift/su_max 0.002
_refine_ls_shift/su_mean 0.000
_refine_ls_structure_factor_coef Fsqd
_refine_ls_weighting_details 'calc w=1/[\s^2^(Fo^2^)+(0.0294P)^2^+0.8408P] where P=(Fo^2^+2Fc^2^)/3'
_refine_ls_weighting_scheme calc
_refine_ls_wR_factor_gt 0.0610
_refine_ls_wR_factor_ref 0.0615
_reflns_number_gt 5444
_reflns_number_total 5568
_reflns_threshold_expression >2sigma(I)
_cod_data_source_file ic100710d_si_002_3.cif
_cod_data_source_block pv0915_55
_cod_database_code 4315951

loop_
_symmetry_equiv_pos_as_xyz
'x, y, z'
'-x, -y, -z'

loop_
_atom_site_label
_atom_site_type_symbol
_atom_site_fract_x
_atom_site_fract_y
_atom_site_fract_z
_atom_site_U_iso_or_equiv
_atom_site_adp_type
_atom_site_occupancy
_atom_site_symmetry_multiplicity
_atom_site_calc_flag
_atom_site_refinement_flags
_atom_site_disorder_assembly
_atom_site_disorder_group
Ru1 Ru 0.874034(15) 0.811817(12) 0.726066(8) 0.01423(5) Uani 1 1 d . . .
H1 H 0.995(2) 0.764(2) 0.7765(14) 0.018 Uiso 1 1 d . . .
H2 H 0.934(2) 0.885(2) 0.8236(14) 0.018 Uiso 1 1 d . . .
H3 H 0.749(3) 0.833(2) 0.7913(14) 0.018 Uiso 1 1 d . . .
P1 P 0.72114(5) 0.61363(4) 0.78187(3) 0.01393(9) Uani 1 1 d . . .
N1 N 0.50944(17) 0.67890(14) 0.96969(10) 0.0174(3) Uani 1 1 d . . .
C1 C 1.0630(2) 0.93883(17) 0.63707(11) 0.0177(3) Uani 1 1 d . . .
C2 C 0.9455(2) 0.99881(16) 0.64896(11) 0.0176(3) Uani 1 1 d . . .
C3 C 0.7921(2) 0.90806(17) 0.60354(12) 0.0181(3) Uani 1 1 d . . .
C4 C 0.8144(2) 0.79218(17) 0.56327(12) 0.0196(3) Uani 1 1 d . . .
C5 C 0.9820(2) 0.80970(17) 0.58460(12) 0.0196(3) Uani 1 1 d . . .
C6 C 1.2426(2) 1.0059(2) 0.66438(13) 0.0261(4) Uani 1 1 d . . .
H6A H 1.2973 1.0595 0.6130 0.039 Uiso 1 1 calc R . .
H6B H 1.2881 0.9372 0.6753 0.039 Uiso 1 1 calc R . .
H6C H 1.2601 1.0650 0.7227 0.039 Uiso 1 1 calc R . .
C7 C 0.9814(2) 1.13875(17) 0.69302(13) 0.0245(4) Uani 1 1 d . . .
H7A H 1.0597 1.1576 0.7486 0.037 Uiso 1 1 calc R . .
H7B H 0.8797 1.1453 0.7128 0.037 Uiso 1 1 calc R . .
H7C H 1.0283 1.2044 0.6463 0.037 Uiso 1 1 calc R . .
C8 C 0.6404(2) 0.9394(2) 0.59235(14) 0.0265(4) Uani 1 1 d . . .
H8A H 0.6535 1.0030 0.5433 0.040 Uiso 1 1 calc R . .
H8B H 0.6233 0.9796 0.6529 0.040 Uiso 1 1 calc R . .
H8C H 0.5457 0.8561 0.5736 0.040 Uiso 1 1 calc R . .
C9 C 0.6883(3) 0.67830(19) 0.50144(13) 0.0289(4) Uani 1 1 d . . .
H9A H 0.5800 0.6587 0.5254 0.043 Uiso 1 1 calc R . .
H9B H 0.7154 0.5979 0.5027 0.043 Uiso 1 1 calc R . .
H9C H 0.6873 0.7041 0.4360 0.043 Uiso 1 1 calc R . .
C10 C 1.0668(3) 0.7215(2) 0.54709(14) 0.0294(4) Uani 1 1 d . . .
H10A H 0.9850 0.6324 0.5251 0.044 Uiso 1 1 calc R . .
H10B H 1.1405 0.7122 0.5978 0.044 Uiso 1 1 calc R . .
H10C H 1.1302 0.7624 0.4939 0.044 Uiso 1 1 calc R . .
C11 C 0.7254(2) 0.61633(16) 0.91373(11) 0.0171(3) Uani 1 1 d . . .
H11A H 0.6572 0.5247 0.9305 0.020 Uiso 1 1 calc R . .
H11B H 0.8393 0.6349 0.9381 0.020 Uiso 1 1 calc R . .
C12 C 0.6688(2) 0.71465(16) 0.96642(11) 0.0160(3) Uani 1 1 d . . .
C13 C 0.7838(2) 0.83619(17) 1.01387(12) 0.0192(3) Uani 1 1 d . . .
H13 H 0.8978 0.8595 1.0085 0.023 Uiso 1 1 calc R . .
C14 C 0.7300(2) 0.91899(17) 1.06699(12) 0.0213(3) Uani 1 1 d . . .
H14 H 0.8061 0.9993 1.1000 0.026 Uiso 1 1 calc R . .
C15 C 0.5596(2) 0.88392(17) 1.07233(11) 0.0200(3) Uani 1 1 d . . .
C16 C 0.4907(3) 0.9639(2) 1.12437(13) 0.0276(4) Uani 1 1 d . . .
H16 H 0.5606 1.0456 1.1587 0.033 Uiso 1 1 calc R . .
C17 C 0.3249(3) 0.9243(2) 1.12552(13) 0.0310(4) Uani 1 1 d . . .
H17 H 0.2800 0.9780 1.1613 0.037 Uiso 1 1 calc R . .
C18 C 0.2200(3) 0.8045(2) 1.07396(14) 0.0299(4) Uani 1 1 d . . .
H18 H 0.1048 0.7784 1.0748 0.036 Uiso 1 1 calc R . .
C19 C 0.2820(2) 0.7249(2) 1.02242(13) 0.0241(4) Uani 1 1 d . . .
H19 H 0.2098 0.6443 0.9879 0.029 Uiso 1 1 calc R . .
C20 C 0.4534(2) 0.76271(17) 1.02065(11) 0.0183(3) Uani 1 1 d . . .
C21 C 0.7792(2) 0.46478(17) 0.76113(12) 0.0190(3) Uani 1 1 d . . .
H21 H 0.7115 0.3934 0.8012 0.023 Uiso 1 1 calc R . .
C22 C 0.9586(2) 0.4975(2) 0.79227(17) 0.0319(4) Uani 1 1 d . . .
H22A H 0.9818 0.4153 0.7855 0.048 Uiso 1 1 calc R . .
H22B H 0.9806 0.5338 0.8589 0.048 Uiso 1 1 calc R . .
H22C H 1.0287 0.5645 0.7524 0.048 Uiso 1 1 calc R . .
C23 C 0.7427(3) 0.4055(2) 0.65770(14) 0.0327(5) Uani 1 1 d . . .
H23A H 0.7966 0.4763 0.6156 0.049 Uiso 1 1 calc R . .
H23B H 0.6242 0.3692 0.6419 0.049 Uiso 1 1 calc R . .
H23C H 0.7840 0.3331 0.6493 0.049 Uiso 1 1 calc R . .
C24 C 0.5014(2) 0.53967(17) 0.73802(12) 0.0188(3) Uani 1 1 d . . .
H24 H 0.4997 0.5065 0.6702 0.023 Uiso 1 1 calc R . .
C25 C 0.4190(2) 0.64176(19) 0.73530(13) 0.0241(4) Uani 1 1 d . . .
H25A H 0.3153 0.6024 0.6960 0.036 Uiso 1 1 calc R . .
H25B H 0.4912 0.7232 0.7081 0.036 Uiso 1 1 calc R . .
H25C H 0.3977 0.6651 0.8001 0.036 Uiso 1 1 calc R . .
C26 C 0.3960(2) 0.41579(19) 0.78752(14) 0.0261(4) Uani 1 1 d . . .
H26A H 0.3882 0.4428 0.8540 0.039 Uiso 1 1 calc R . .
H26B H 0.4465 0.3487 0.7852 0.039 Uiso 1 1 calc R . .
H26C H 0.2861 0.3767 0.7550 0.039 Uiso 1 1 calc R . .

loop_
_atom_site_aniso_label
_atom_site_aniso_U_11
_atom_site_aniso_U_22
_atom_site_aniso_U_33
_atom_site_aniso_U_23
_atom_site_aniso_U_13
_atom_site_aniso_U_12
Ru1 0.01375(7) 0.01538(7) 0.01231(7) 0.00107(5) 0.00230(5) 0.00398(5)
P1 0.01305(19) 0.01490(19) 0.01368(19) 0.00102(14) 0.00266(15) 0.00498(15)
N1 0.0182(7) 0.0199(7) 0.0154(7) 0.0024(5) 0.0029(5) 0.0083(6)
C1 0.0158(8) 0.0234(8) 0.0130(7) 0.0038(6) 0.0043(6) 0.0059(6)
C2 0.0203(8) 0.0170(7) 0.0142(7) 0.0031(6) 0.0049(6) 0.0050(6)
C3 0.0169(8) 0.0229(8) 0.0144(7) 0.0046(6) 0.0021(6) 0.0069(6)
C4 0.0221(8) 0.0209(8) 0.0130(7) 0.0023(6) -0.0001(6) 0.0051(7)
C5 0.0234(8) 0.0234(8) 0.0142(8) 0.0040(6) 0.0059(6) 0.0106(7)
C6 0.0161(8) 0.0370(10) 0.0218(9) 0.0074(7) 0.0043(7) 0.0054(7)
C7 0.0307(10) 0.0182(8) 0.0228(9) 0.0032(7) 0.0067(7) 0.0067(7)
C8 0.0206(9) 0.0359(10) 0.0268(9) 0.0113(8) 0.0030(7) 0.0137(8)
C9 0.0330(10) 0.0258(9) 0.0180(9) -0.0008(7) -0.0041(7) 0.0012(8)
C10 0.0389(11) 0.0340(10) 0.0236(9) 0.0056(8) 0.0131(8) 0.0217(9)
C11 0.0184(8) 0.0189(8) 0.0155(8) 0.0032(6) 0.0028(6) 0.0085(6)
C12 0.0188(8) 0.0187(8) 0.0114(7) 0.0037(6) 0.0020(6) 0.0077(6)
C13 0.0188(8) 0.0219(8) 0.0161(8) 0.0038(6) 0.0004(6) 0.0067(7)
C14 0.0286(9) 0.0189(8) 0.0138(8) 0.0011(6) -0.0027(7) 0.0066(7)
C15 0.0305(9) 0.0220(8) 0.0113(7) 0.0043(6) 0.0027(6) 0.0136(7)
C16 0.0471(12) 0.0287(9) 0.0151(8) 0.0037(7) 0.0036(8) 0.0233(9)
C17 0.0496(13) 0.0421(11) 0.0193(9) 0.0113(8) 0.0128(8) 0.0357(10)
C18 0.0318(10) 0.0450(12) 0.0265(10) 0.0147(8) 0.0116(8) 0.0272(9)
C19 0.0235(9) 0.0317(9) 0.0217(9) 0.0067(7) 0.0044(7) 0.0148(8)
C20 0.0234(8) 0.0223(8) 0.0127(7) 0.0041(6) 0.0032(6) 0.0120(7)
C21 0.0225(8) 0.0166(7) 0.0200(8) 0.0017(6) 0.0044(6) 0.0096(6)
C22 0.0241(9) 0.0303(10) 0.0469(12) -0.0008(9) 0.0046(9) 0.0171(8)
C23 0.0513(13) 0.0323(10) 0.0229(10) -0.0036(8) 0.0039(9) 0.0260(10)
C24 0.0139(7) 0.0214(8) 0.0174(8) 0.0004(6) 0.0003(6) 0.0028(6)
C25 0.0156(8) 0.0310(9) 0.0252(9) 0.0062(7) 0.0020(7) 0.0078(7)
C26 0.0178(8) 0.0234(9) 0.0298(10) 0.0040(7) 0.0008(7) -0.0007(7)

loop_
_atom_type_symbol
_atom_type_description
_atom_type_scat_dispersion_real
_atom_type_scat_dispersion_imag
_atom_type_scat_source
C C 0.0033 0.0016 'International Tables Vol C Tables 4.2.6.8 and 6.1.1.4'
H H 0.0000 0.0000 'International Tables Vol C Tables 4.2.6.8 and 6.1.1.4'
N N 0.0061 0.0033 'International Tables Vol C Tables 4.2.6.8 and 6.1.1.4'
P P 0.1023 0.0942 'International Tables Vol C Tables 4.2.6.8 and 6.1.1.4'
Ru Ru -1.2594 0.8363 'International Tables Vol C Tables 4.2.6.8 and 6.1.1.4'

loop_
_geom_angle_atom_site_label_1
_geom_angle_atom_site_label_2
_geom_angle_atom_site_label_3
_geom_angle
_geom_angle_site_symmetry_1
_geom_angle_site_symmetry_3
_geom_angle_publ_flag
C1 Ru1 C2 37.41(6) . . ?
C1 Ru1 C5 37.59(6) . . ?
C2 Ru1 C5 62.24(6) . . ?
C1 Ru1 P1 153.34(5) . . ?
C2 Ru1 P1 161.29(5) . . ?
C5 Ru1 P1 118.83(5) . . ?
C1 Ru1 C3 61.82(6) . . ?
C2 Ru1 C3 36.97(6) . . ?
C5 Ru1 C3 61.23(6) . . ?
P1 Ru1 C3 125.14(5) . . ?
C1 Ru1 C4 61.68(7) . . ?
C2 Ru1 C4 61.29(7) . . ?
C5 Ru1 C4 36.61(6) . . ?
P1 Ru1 C4 107.45(6) . . ?
C3 Ru1 C4 36.07(6) . . ?
C1 Ru1 H1 92.1(8) . . ?
C2 Ru1 H1 124.2(8) . . ?
C5 Ru1 H1 93.1(8) . . ?
P1 Ru1 H1 74.4(8) . . ?
C3 Ru1 H1 152.5(8) . . ?
C4 Ru1 H1 125.4(8) . . ?
C1 Ru1 H2 101.4(8) . . ?
C2 Ru1 H2 94.8(8) . . ?
C5 Ru1 H2 136.2(8) . . ?
P1 Ru1 H2 94.9(8) . . ?
C3 Ru1 H2 122.2(8) . . ?
C4 Ru1 H2 156.0(8) . . ?
H1 Ru1 H2 68.5(10) . . ?
C1 Ru1 H3 136.1(7) . . ?
C2 Ru1 H3 100.6(7) . . ?
C5 Ru1 H3 153.2(8) . . ?
P1 Ru1 H3 70.5(7) . . ?
C3 Ru1 H3 92.5(8) . . ?
C4 Ru1 H3 118.0(8) . . ?
H1 Ru1 H3 113.7(11) . . ?
H2 Ru1 H3 60.9(10) . . ?
C11 P1 C24 106.18(8) . . ?
C11 P1 C21 97.17(8) . . ?
C24 P1 C21 100.65(8) . . ?
C11 P1 Ru1 114.39(6) . . ?
C24 P1 Ru1 116.30(6) . . ?
C21 P1 Ru1 119.50(6) . . ?
C12 N1 C20 118.27(15) . . ?
C2 C1 C5 108.01(15) . . ?
C2 C1 C6 125.47(16) . . ?
C5 C1 C6 126.16(16) . . ?
C2 C1 Ru1 71.91(9) . . ?
C5 C1 Ru1 72.80(10) . . ?
C6 C1 Ru1 126.41(12) . . ?
C1 C2 C3 108.02(15) . . ?
C1 C2 C7 125.54(16) . . ?
C3 C2 C7 126.19(16) . . ?
C1 C2 Ru1 70.68(10) . . ?
C3 C2 Ru1 73.70(10) . . ?
C7 C2 Ru1 125.83(12) . . ?
C4 C3 C2 108.34(15) . . ?
C4 C3 C8 126.76(16) . . ?
C2 C3 C8 124.59(16) . . ?
C4 C3 Ru1 72.98(10) . . ?
C2 C3 Ru1 69.33(10) . . ?
C8 C3 Ru1 128.36(12) . . ?
C3 C4 C5 107.95(15) . . ?
C3 C4 C9 125.60(17) . . ?
C5 C4 C9 126.21(17) . . ?
C3 C4 Ru1 70.95(10) . . ?
C5 C4 Ru1 69.50(10) . . ?
C9 C4 Ru1 129.47(13) . . ?
C4 C5 C1 107.67(15) . . ?
C4 C5 C10 126.92(17) . . ?
C1 C5 C10 124.79(17) . . ?
C4 C5 Ru1 73.89(10) . . ?
C1 C5 Ru1 69.61(9) . . ?
C10 C5 Ru1 128.93(12) . . ?
C1 C6 H6A 109.5 . . ?
C1 C6 H6B 109.5 . . ?
H6A C6 H6B 109.5 . . ?
C1 C6 H6C 109.5 . . ?
H6A C6 H6C 109.5 . . ?
H6B C6 H6C 109.5 . . ?
C2 C7 H7A 109.5 . . ?
C2 C7 H7B 109.5 . . ?
H7A C7 H7B 109.5 . . ?
C2 C7 H7C 109.5 . . ?
H7A C7 H7C 109.5 . . ?
H7B C7 H7C 109.5 . . ?
C3 C8 H8A 109.5 . . ?
C3 C8 H8B 109.5 . . ?
H8A C8 H8B 109.5 . . ?
C3 C8 H8C 109.5 . . ?
H8A C8 H8C 109.5 . . ?
H8B C8 H8C 109.5 . . ?
C4 C9 H9A 109.5 . . ?
C4 C9 H9B 109.5 . . ?
H9A C9 H9B 109.5 . . ?
C4 C9 H9C 109.5 . . ?
H9A C9 H9C 109.5 . . ?
H9B C9 H9C 109.5 . . ?
C5 C10 H10A 109.5 . . ?
C5 C10 H10B 109.5 . . ?
H10A C10 H10B 109.5 . . ?
C5 C10 H10C 109.5 . . ?
H10A C10 H10C 109.5 . . ?
H10B C10 H10C 109.5 . . ?
C12 C11 P1 118.12(12) . . ?
C12 C11 H11A 107.8 . . ?
P1 C11 H11A 107.8 . . ?
C12 C11 H11B 107.8 . . ?
P1 C11 H11B 107.8 . . ?
H11A C11 H11B 107.1 . . ?
N1 C12 C13 122.60(15) . . ?
N1 C12 C11 116.53(15) . . ?
C13 C12 C11 120.80(15) . . ?
C14 C13 C12 119.85(16) . . ?
C14 C13 H13 120.1 . . ?
C12 C13 H13 120.1 . . ?
C13 C14 C15 119.21(16) . . ?
C13 C14 H14 120.4 . . ?
C15 C14 H14 120.4 . . ?
C14 C15 C16 123.72(17) . . ?
C14 C15 C20 117.22(15) . . ?
C16 C15 C20 119.04(17) . . ?
C17 C16 C15 120.49(19) . . ?
C17 C16 H16 119.8 . . ?
C15 C16 H16 119.8 . . ?
C16 C17 C18 120.33(17) . . ?
C16 C17 H17 119.8 . . ?
C18 C17 H17 119.8 . . ?
C19 C18 C17 120.86(19) . . ?
C19 C18 H18 119.6 . . ?
C17 C18 H18 119.6 . . ?
C18 C19 C20 120.07(19) . . ?
C18 C19 H19 120.0 . . ?
C20 C19 H19 120.0 . . ?
N1 C20 C19 117.97(16) . . ?
N1 C20 C15 122.81(16) . . ?
C19 C20 C15 119.21(16) . . ?
C22 C21 C23 109.93(16) . . ?
C22 C21 P1 111.97(13) . . ?
C23 C21 P1 112.64(13) . . ?
C22 C21 H21 107.3 . . ?
C23 C21 H21 107.3 . . ?
P1 C21 H21 107.3 . . ?
C21 C22 H22A 109.5 . . ?
C21 C22 H22B 109.5 . . ?
H22A C22 H22B 109.5 . . ?
C21 C22 H22C 109.5 . . ?
H22A C22 H22C 109.5 . . ?
H22B C22 H22C 109.5 . . ?
C21 C23 H23A 109.5 . . ?
C21 C23 H23B 109.5 . . ?
H23A C23 H23B 109.5 . . ?
C21 C23 H23C 109.5 . . ?
H23A C23 H23C 109.5 . . ?
H23B C23 H23C 109.5 . . ?
C25 C24 C26 110.23(15) . . ?
C25 C24 P1 114.14(12) . . ?
C26 C24 P1 114.92(13) . . ?
C25 C24 H24 105.5 . . ?
C26 C24 H24 105.5 . . ?
P1 C24 H24 105.5 . . ?
C24 C25 H25A 109.5 . . ?
C24 C25 H25B 109.5 . . ?
H25A C25 H25B 109.5 . . ?
C24 C25 H25C 109.5 . . ?
H25A C25 H25C 109.5 . . ?
H25B C25 H25C 109.5 . . ?
C24 C26 H26A 109.5 . . ?
C24 C26 H26B 109.5 . . ?
H26A C26 H26B 109.5 . . ?
C24 C26 H26C 109.5 . . ?
H26A C26 H26C 109.5 . . ?
H26B C26 H26C 109.5 . . ?

loop_
_geom_bond_atom_site_label_1
_geom_bond_atom_site_label_2
_geom_bond_distance
_geom_bond_site_symmetry_2
_geom_bond_publ_flag
Ru1 C1 2.2130(18) . ?
Ru1 C2 2.2291(18) . ?
Ru1 C5 2.2554(17) . ?
Ru1 P1 2.2574(9) . ?
Ru1 C3 2.2868(18) . ?
Ru1 C4 2.3133(17) . ?
Ru1 H1 1.51(2) . ?
Ru1 H2 1.51(2) . ?
Ru1 H3 1.54(2) . ?
P1 C11 1.8581(17) . ?
P1 C24 1.8592(18) . ?
P1 C21 1.8676(17) . ?
N1 C12 1.316(2) . ?
N1 C20 1.368(2) . ?
C1 C2 1.425(2) . ?
C1 C5 1.440(2) . ?
C1 C6 1.496(2) . ?
C2 C3 1.433(2) . ?
C2 C7 1.505(2) . ?
C3 C4 1.424(2) . ?
C3 C8 1.504(2) . ?
C4 C5 1.436(2) . ?
C4 C9 1.504(2) . ?
C5 C10 1.502(2) . ?
C6 H6A 0.9800 . ?
C6 H6B 0.9800 . ?
C6 H6C 0.9800 . ?
C7 H7A 0.9800 . ?
C7 H7B 0.9800 . ?
C7 H7C 0.9800 . ?
C8 H8A 0.9800 . ?
C8 H8B 0.9800 . ?
C8 H8C 0.9800 . ?
C9 H9A 0.9800 . ?
C9 H9B 0.9800 . ?
C9 H9C 0.9800 . ?
C10 H10A 0.9800 . ?
C10 H10B 0.9800 . ?
C10 H10C 0.9800 . ?
C11 C12 1.505(2) . ?
C11 H11A 0.9900 . ?
C11 H11B 0.9900 . ?
C12 C13 1.423(2) . ?
C13 C14 1.363(2) . ?
C13 H13 0.9500 . ?
C14 C15 1.415(3) . ?
C14 H14 0.9500 . ?
C15 C16 1.419(2) . ?
C15 C20 1.421(3) . ?
C16 C17 1.365(3) . ?
C16 H16 0.9500 . ?
C17 C18 1.407(3) . ?
C17 H17 0.9500 . ?
C18 C19 1.372(3) . ?
C18 H18 0.9500 . ?
C19 C20 1.414(2) . ?
C19 H19 0.9500 . ?
C21 C22 1.526(3) . ?
C21 C23 1.529(2) . ?
C21 H21 1.0000 . ?
C22 H22A 0.9800 . ?
C22 H22B 0.9800 . ?
C22 H22C 0.9800 . ?
C23 H23A 0.9800 . ?
C23 H23B 0.9800 . ?
C23 H23C 0.9800 . ?
C24 C25 1.529(2) . ?
C24 C26 1.535(2) . ?
C24 H24 1.0000 . ?
C25 H25A 0.9800 . ?
C25 H25B 0.9800 . ?
C25 H25C 0.9800 . ?
C26 H26A 0.9800 . ?
C26 H26B 0.9800 . ?
C26 H26C 0.9800 . ?

loop_
_geom_torsion_atom_site_label_1
_geom_torsion_atom_site_label_2
_geom_torsion_atom_site_label_3
_geom_torsion_atom_site_label_4
_geom_torsion
_geom_torsion_site_symmetry_1
_geom_torsion_site_symmetry_2
_geom_torsion_site_symmetry_3
_geom_torsion_site_symmetry_4
_geom_torsion_publ_flag
C1 Ru1 P1 C11 128.09(12) . . . . ?
C2 Ru1 P1 C11 -120.65(15) . . . . ?
C5 Ru1 P1 C11 151.20(8) . . . . ?
C3 Ru1 P1 C11 -135.33(8) . . . . ?
C4 Ru1 P1 C11 -170.75(7) . . . . ?
C1 Ru1 P1 C24 -107.47(12) . . . . ?
C2 Ru1 P1 C24 3.79(15) . . . . ?
C5 Ru1 P1 C24 -84.36(8) . . . . ?
C3 Ru1 P1 C24 -10.89(8) . . . . ?
C4 Ru1 P1 C24 -46.31(8) . . . . ?
C1 Ru1 P1 C21 13.63(12) . . . . ?
C2 Ru1 P1 C21 124.89(15) . . . . ?
C5 Ru1 P1 C21 36.74(9) . . . . ?
C3 Ru1 P1 C21 110.21(9) . . . . ?
C4 Ru1 P1 C21 74.79(8) . . . . ?
C5 Ru1 C1 C2 116.20(14) . . . . ?
P1 Ru1 C1 C2 150.52(9) . . . . ?
C3 Ru1 C1 C2 37.69(10) . . . . ?
C4 Ru1 C1 C2 78.84(11) . . . . ?
C2 Ru1 C1 C5 -116.20(14) . . . . ?
P1 Ru1 C1 C5 34.32(16) . . . . ?
C3 Ru1 C1 C5 -78.51(11) . . . . ?
C4 Ru1 C1 C5 -37.36(10) . . . . ?
C2 Ru1 C1 C6 121.17(19) . . . . ?
C5 Ru1 C1 C6 -122.6(2) . . . . ?
P1 Ru1 C1 C6 -88.31(18) . . . . ?
C3 Ru1 C1 C6 158.86(17) . . . . ?
C4 Ru1 C1 C6 -159.99(17) . . . . ?
C5 C1 C2 C3 -0.41(18) . . . . ?
C6 C1 C2 C3 173.00(15) . . . . ?
Ru1 C1 C2 C3 -64.74(12) . . . . ?
C5 C1 C2 C7 -174.88(16) . . . . ?
C6 C1 C2 C7 -1.5(3) . . . . ?
Ru1 C1 C2 C7 120.80(17) . . . . ?
C5 C1 C2 Ru1 64.33(11) . . . . ?
C6 C1 C2 Ru1 -122.27(16) . . . . ?
C5 Ru1 C2 C1 -38.20(10) . . . . ?
P1 Ru1 C2 C1 -136.51(12) . . . . ?
C3 Ru1 C2 C1 -116.36(14) . . . . ?
C4 Ru1 C2 C1 -79.96(11) . . . . ?
C1 Ru1 C2 C3 116.36(14) . . . . ?
C5 Ru1 C2 C3 78.16(11) . . . . ?
P1 Ru1 C2 C3 -20.15(19) . . . . ?
C4 Ru1 C2 C3 36.40(10) . . . . ?
C1 Ru1 C2 C7 -120.4(2) . . . . ?
C5 Ru1 C2 C7 -158.64(17) . . . . ?
P1 Ru1 C2 C7 103.05(18) . . . . ?
C3 Ru1 C2 C7 123.20(19) . . . . ?
C4 Ru1 C2 C7 159.61(17) . . . . ?
C1 C2 C3 C4 -0.19(19) . . . . ?
C7 C2 C3 C4 174.23(16) . . . . ?
Ru1 C2 C3 C4 -62.96(12) . . . . ?
C1 C2 C3 C8 -174.18(15) . . . . ?
C7 C2 C3 C8 0.2(3) . . . . ?
Ru1 C2 C3 C8 123.06(16) . . . . ?
C1 C2 C3 Ru1 62.77(11) . . . . ?
C7 C2 C3 Ru1 -122.81(17) . . . . ?
C1 Ru1 C3 C4 79.71(11) . . . . ?
C2 Ru1 C3 C4 117.86(14) . . . . ?
C5 Ru1 C3 C4 36.72(10) . . . . ?
P1 Ru1 C3 C4 -69.91(11) . . . . ?
C1 Ru1 C3 C2 -38.14(10) . . . . ?
C5 Ru1 C3 C2 -81.14(11) . . . . ?
P1 Ru1 C3 C2 172.23(8) . . . . ?
C4 Ru1 C3 C2 -117.86(14) . . . . ?
C1 Ru1 C3 C8 -156.52(18) . . . . ?
C2 Ru1 C3 C8 -118.4(2) . . . . ?
C5 Ru1 C3 C8 160.49(18) . . . . ?
P1 Ru1 C3 C8 53.86(17) . . . . ?
C4 Ru1 C3 C8 123.8(2) . . . . ?
C2 C3 C4 C5 0.72(19) . . . . ?
C8 C3 C4 C5 174.54(16) . . . . ?
Ru1 C3 C4 C5 -59.91(12) . . . . ?
C2 C3 C4 C9 -173.93(16) . . . . ?
C8 C3 C4 C9 -0.1(3) . . . . ?
Ru1 C3 C4 C9 125.44(18) . . . . ?
C2 C3 C4 Ru1 60.63(12) . . . . ?
C8 C3 C4 Ru1 -125.55(18) . . . . ?
C1 Ru1 C4 C3 -80.13(11) . . . . ?
C2 Ru1 C4 C3 -37.32(10) . . . . ?
C5 Ru1 C4 C3 -118.50(15) . . . . ?
P1 Ru1 C4 C3 126.38(9) . . . . ?
C1 Ru1 C4 C5 38.37(10) . . . . ?
C2 Ru1 C4 C5 81.18(11) . . . . ?
P1 Ru1 C4 C5 -115.12(10) . . . . ?
C3 Ru1 C4 C5 118.50(15) . . . . ?
C1 Ru1 C4 C9 158.97(19) . . . . ?
C2 Ru1 C4 C9 -158.21(19) . . . . ?
C5 Ru1 C4 C9 120.6(2) . . . . ?
P1 Ru1 C4 C9 5.49(18) . . . . ?
C3 Ru1 C4 C9 -120.9(2) . . . . ?
C3 C4 C5 C1 -0.96(19) . . . . ?
C9 C4 C5 C1 173.64(16) . . . . ?
Ru1 C4 C5 C1 -61.80(11) . . . . ?
C3 C4 C5 C10 -172.22(16) . . . . ?
C9 C4 C5 C10 2.4(3) . . . . ?
Ru1 C4 C5 C10 126.95(18) . . . . ?
C3 C4 C5 Ru1 60.83(12) . . . . ?
C9 C4 C5 Ru1 -124.56(17) . . . . ?
C2 C1 C5 C4 0.85(18) . . . . ?
C6 C1 C5 C4 -172.50(16) . . . . ?
Ru1 C1 C5 C4 64.59(12) . . . . ?
C2 C1 C5 C10 172.34(16) . . . . ?
C6 C1 C5 C10 -1.0(3) . . . . ?
Ru1 C1 C5 C10 -123.92(17) . . . . ?
C2 C1 C5 Ru1 -63.74(11) . . . . ?
C6 C1 C5 Ru1 122.91(17) . . . . ?
C1 Ru1 C5 C4 -116.39(15) . . . . ?
C2 Ru1 C5 C4 -78.36(11) . . . . ?
P1 Ru1 C5 C4 80.39(11) . . . . ?
C3 Ru1 C5 C4 -36.17(10) . . . . ?
C2 Ru1 C5 C1 38.03(10) . . . . ?
P1 Ru1 C5 C1 -163.22(8) . . . . ?
C3 Ru1 C5 C1 80.21(11) . . . . ?
C4 Ru1 C5 C1 116.39(15) . . . . ?
C1 Ru1 C5 C10 118.8(2) . . . . ?
C2 Ru1 C5 C10 156.86(19) . . . . ?
P1 Ru1 C5 C10 -44.39(18) . . . . ?
C3 Ru1 C5 C10 -160.95(19) . . . . ?
C4 Ru1 C5 C10 -124.8(2) . . . . ?
C24 P1 C11 C12 -70.64(14) . . . . ?
C21 P1 C11 C12 -173.97(13) . . . . ?
Ru1 P1 C11 C12 59.02(14) . . . . ?
C20 N1 C12 C13 0.2(2) . . . . ?
C20 N1 C12 C11 177.02(14) . . . . ?
P1 C11 C12 N1 80.74(17) . . . . ?
P1 C11 C12 C13 -102.38(17) . . . . ?
N1 C12 C13 C14 1.5(3) . . . . ?
C11 C12 C13 C14 -175.16(15) . . . . ?
C12 C13 C14 C15 -1.4(2) . . . . ?
C13 C14 C15 C16 -179.02(16) . . . . ?
C13 C14 C15 C20 -0.3(2) . . . . ?
C14 C15 C16 C17 179.33(17) . . . . ?
C20 C15 C16 C17 0.6(3) . . . . ?
C15 C16 C17 C18 -0.9(3) . . . . ?
C16 C17 C18 C19 0.6(3) . . . . ?
C17 C18 C19 C20 0.1(3) . . . . ?
C12 N1 C20 C19 178.85(15) . . . . ?
C12 N1 C20 C15 -2.0(2) . . . . ?
C18 C19 C20 N1 178.84(16) . . . . ?
C18 C19 C20 C15 -0.3(3) . . . . ?
C14 C15 C20 N1 2.1(2) . . . . ?
C16 C15 C20 N1 -179.13(15) . . . . ?
C14 C15 C20 C19 -178.81(15) . . . . ?
C16 C15 C20 C19 0.0(2) . . . . ?
C11 P1 C21 C22 -71.62(15) . . . . ?
C24 P1 C21 C22 -179.65(14) . . . . ?
Ru1 P1 C21 C22 51.71(15) . . . . ?
C11 P1 C21 C23 163.87(14) . . . . ?
C24 P1 C21 C23 55.84(15) . . . . ?
Ru1 P1 C21 C23 -72.80(15) . . . . ?
C11 P1 C24 C25 85.40(14) . . . . ?
C21 P1 C24 C25 -173.82(13) . . . . ?
Ru1 P1 C24 C25 -43.14(14) . . . . ?
C11 P1 C24 C26 -43.35(15) . . . . ?
C21 P1 C24 C26 57.42(14) . . . . ?
Ru1 P1 C24 C26 -171.90(11) . . . . ?
